data_7213886
loop_
_publ_author_name
'Shi, Zhi-Qiang'
'Li, Yi-Zhi'
'Guo, Zi-Jian'
'Zheng, He-Gen'

_publ_section_title
;
 Syntheses, structures, and photoluminescent properties of a series of
 metal--organic frameworks constructed by
 5,5&#x2032;-bis(1H-imidazol-1-yl)-2,2&#x2032;-bithiophene and various
 carboxylate ligands
;
_journal_issue 5
_journal_name_full CrystEngComm
_journal_page_first 900
_journal_paper_doi 10.1039/c3ce41966e
_journal_volume 16
_journal_year 2014
_chemical_formula_moiety 'C22 H14 Cd N4 O4 S2'
_chemical_formula_sum 'C22 H14 Cd N4 O4 S2'
_chemical_formula_weight 574.89
_chemical_name_systematic
; 
 ? 
;
_space_group_IT_number 2
_symmetry_cell_setting triclinic
_symmetry_space_group_name_Hall '-P 1'
_symmetry_space_group_name_H-M 'P -1'
_atom_sites_solution_hydrogens geom
_atom_sites_solution_primary direct
_atom_sites_solution_secondary difmap
_audit_creation_method SHELXL-97
_cell_angle_alpha 80.1480(10)
_cell_angle_beta 83.5200(10)
_cell_angle_gamma 72.5150(10)
_cell_formula_units_Z 2
_cell_length_a 9.5686(8)
_cell_length_b 10.3542(8)
_cell_length_c 11.0911(9)
_cell_measurement_reflns_used 5143
_cell_measurement_temperature 296(2)
_cell_measurement_theta_max 28.37
_cell_measurement_theta_min 2.24
_cell_volume 1030.42(14)
_computing_cell_refinement 'Bruker SMART'
_computing_data_collection 'Bruker SMART'
_computing_data_reduction 'Bruker SAINT'
_computing_molecular_graphics 'Bruker SHELXTL'
_computing_publication_material 'Bruker SHELXTL'
_computing_structure_refinement 'SHELXL-97 (Sheldrick, 1997)'
_computing_structure_solution 'SHELXS-97 (Sheldrick, 1990)'
_diffrn_ambient_temperature 296(2)
_diffrn_measured_fraction_theta_full 0.993
_diffrn_measured_fraction_theta_max 0.993
_diffrn_measurement_device_type 'CCD area detector'
_diffrn_measurement_method 'phi and omega scans'
_diffrn_radiation_monochromator graphite
_diffrn_radiation_source 'fine-focus sealed tube'
_diffrn_radiation_type MoK\a
_diffrn_radiation_wavelength 0.71073
_diffrn_reflns_av_R_equivalents 0.0538
_diffrn_reflns_av_sigmaI/netI 0.0431
_diffrn_reflns_limit_h_max 12
_diffrn_reflns_limit_h_min -12
_diffrn_reflns_limit_k_max 13
_diffrn_reflns_limit_k_min -12
_diffrn_reflns_limit_l_max 13
_diffrn_reflns_limit_l_min -14
_diffrn_reflns_number 6814
_diffrn_reflns_theta_full 27.10
_diffrn_reflns_theta_max 27.10
_diffrn_reflns_theta_min 1.87
_exptl_absorpt_coefficient_mu 1.303
_exptl_absorpt_correction_T_max 0.7993
_exptl_absorpt_correction_T_min 0.6959
_exptl_absorpt_correction_type multi-scan
_exptl_absorpt_process_details sadabs
_exptl_crystal_colour yellow
_exptl_crystal_density_diffrn 1.853
_exptl_crystal_density_method 'not measured'
_exptl_crystal_description block
_exptl_crystal_F_000 572
_exptl_crystal_size_max 0.30
_exptl_crystal_size_mid 0.25
_exptl_crystal_size_min 0.18
_refine_diff_density_max 0.728
_refine_diff_density_min -0.617
_refine_diff_density_rms 0.085
_refine_ls_extinction_method none
_refine_ls_goodness_of_fit_ref 1.013
_refine_ls_hydrogen_treatment constr
_refine_ls_matrix_type full
_refine_ls_number_parameters 298
_refine_ls_number_reflns 4506
_refine_ls_number_restraints 0
_refine_ls_restrained_S_all 1.013
_refine_ls_R_factor_all 0.0301
_refine_ls_R_factor_gt 0.0276
_refine_ls_shift/su_max 0.001
_refine_ls_shift/su_mean 0.000
_refine_ls_structure_factor_coef Fsqd
_refine_ls_weighting_details 'calc w=1/[\s^2^(Fo^2^)+(0.0418P)^2^+0.0100P] where P=(Fo^2^+2Fc^2^)/3'
_refine_ls_weighting_scheme calc
_refine_ls_wR_factor_gt 0.0704
_refine_ls_wR_factor_ref 0.0716
_reflns_number_gt 4092
_reflns_number_total 4506
_reflns_threshold_expression >2sigma(I)
_cod_data_source_file c3ce41966e.txt
_cod_data_source_block 4
_cod_depositor_comments
;
The following automatic conversions were performed:

'_symmetry_cell_setting' value 'Triclinic' changed to 'triclinic'
according to
/usr/data/users/saulius/automatic-downloads/current/RSC/lib/dictionaries/cif_core.dic
dictionary named 'cif_core.dic' version 2.4.2 from 2011-04-26.

Automatic conversion script
Id: cif_fix_values 2281 2013-09-26 08:29:07Z andrius 
;
_cod_database_code 7213886

loop_
_symmetry_equiv_pos_as_xyz
'x, y, z'
'-x, -y, -z'

loop_
_atom_site_label
_atom_site_type_symbol
_atom_site_fract_x
_atom_site_fract_y
_atom_site_fract_z
_atom_site_U_iso_or_equiv
_atom_site_adp_type
_atom_site_occupancy
_atom_site_symmetry_multiplicity
_atom_site_calc_flag
_atom_site_refinement_flags
Cd1 Cd 0.998701(17) -0.200768(14) 0.118521(13) 0.02822(7) Uani 1 1 d .
S1 S 0.63955(7) 0.18419(8) 0.47418(7) 0.04494(17) Uani 1 1 d .
S2 S 0.35002(7) 0.45558(8) 0.71559(7) 0.04755(18) Uani 1 1 d .
O1 O 1.0753(2) -0.06627(17) 0.22108(16) 0.0415(4) Uani 1 1 d .
O2 O 1.1123(2) 0.07911(17) 0.05674(15) 0.0430(4) Uani 1 1 d .
O3 O 0.9736(2) 0.57918(16) 0.11722(15) 0.0386(4) Uani 1 1 d .
O4 O 1.0312(2) 0.61684(16) 0.29191(16) 0.0392(4) Uani 1 1 d .
N1 N 0.7658(2) -0.0993(2) 0.20032(18) 0.0370(5) Uani 1 1 d .
N2 N 0.5952(2) 0.0369(2) 0.30866(18) 0.0333(4) Uani 1 1 d .
N3 N 0.3853(2) 0.6084(2) 0.88025(17) 0.0321(4) Uani 1 1 d .
N4 N 0.2158(2) 0.7228(2) 1.00494(18) 0.0358(4) Uani 1 1 d .
C1 C 1.0863(2) 0.0488(2) 0.1689(2) 0.0284(4) Uani 1 1 d .
C2 C 1.0639(2) 0.1566(2) 0.25087(19) 0.0261(4) Uani 1 1 d .
C3 C 1.0556(2) 0.2925(2) 0.20241(19) 0.0261(4) Uani 1 1 d .
H3 H 1.0714 0.3164 0.1184 0.031 Uiso 1 1 calc R
C4 C 1.0238(2) 0.3919(2) 0.2790(2) 0.0253(4) Uani 1 1 d .
C5 C 1.0004(2) 0.3558(2) 0.4052(2) 0.0296(5) Uani 1 1 d .
H5 H 0.9781 0.4225 0.4565 0.036 Uiso 1 1 calc R
C6 C 1.0100(3) 0.2213(2) 0.4547(2) 0.0312(5) Uani 1 1 d .
H6 H 0.9953 0.1974 0.5389 0.037 Uiso 1 1 calc R
C7 C 1.0418(3) 0.1226(2) 0.3774(2) 0.0295(5) Uani 1 1 d .
H7 H 1.0485 0.0323 0.4105 0.035 Uiso 1 1 calc R
C8 C 1.0088(2) 0.5395(2) 0.2258(2) 0.0269(4) Uani 1 1 d .
C17 C 0.7406(3) -0.0172(3) 0.2830(2) 0.0362(5) Uani 1 1 d .
H17 H 0.8138 0.0016 0.3195 0.043 Uiso 1 1 calc R
C18 C 0.6303(3) -0.0979(3) 0.1706(2) 0.0440(6) Uani 1 1 d .
H18 H 0.6141 -0.1468 0.1132 0.053 Uiso 1 1 calc R
C19 C 0.5234(3) -0.0157(3) 0.2364(3) 0.0437(6) Uani 1 1 d .
H19 H 0.4225 0.0018 0.2336 0.052 Uiso 1 1 calc R
C20 C 0.5299(3) 0.1312(2) 0.3910(2) 0.0322(5) Uani 1 1 d .
C21 C 0.3865(3) 0.1899(3) 0.4162(2) 0.0415(6) Uani 1 1 d .
H21 H 0.3119 0.1736 0.3796 0.050 Uiso 1 1 calc R
C22 C 0.3614(3) 0.2791(3) 0.5047(3) 0.0432(6) Uani 1 1 d .
H22 H 0.2680 0.3270 0.5328 0.052 Uiso 1 1 calc R
C23 C 0.4870(3) 0.2883(2) 0.5449(2) 0.0331(5) Uani 1 1 d .
C24 C 0.5050(3) 0.3688(2) 0.6339(2) 0.0336(5) Uani 1 1 d .
C25 C 0.6274(3) 0.3893(3) 0.6679(2) 0.0425(6) Uani 1 1 d .
H25 H 0.7212 0.3506 0.6343 0.051 Uiso 1 1 calc R
C26 C 0.5987(3) 0.4755(3) 0.7600(2) 0.0410(6) Uani 1 1 d .
H26 H 0.6708 0.4996 0.7930 0.049 Uiso 1 1 calc R
C27 C 0.4543(3) 0.5184(2) 0.7938(2) 0.0321(5) Uani 1 1 d .
C28 C 0.2504(3) 0.6216(2) 0.9398(2) 0.0340(5) Uani 1 1 d .
H28 H 0.1909 0.5666 0.9350 0.041 Uiso 1 1 calc R
C29 C 0.4380(3) 0.7073(2) 0.9122(2) 0.0396(5) Uani 1 1 d .
H29 H 0.5282 0.7228 0.8865 0.047 Uiso 1 1 calc R
C30 C 0.3328(3) 0.7770(3) 0.9879(2) 0.0406(6) Uani 1 1 d .
H30 H 0.3385 0.8503 1.0232 0.049 Uiso 1 1 calc R

loop_
_atom_site_aniso_label
_atom_site_aniso_U_11
_atom_site_aniso_U_22
_atom_site_aniso_U_33
_atom_site_aniso_U_23
_atom_site_aniso_U_13
_atom_site_aniso_U_12
Cd1 0.04007(11) 0.02039(9) 0.02440(10) -0.00891(6) 0.00544(7) -0.00857(7)
S1 0.0275(3) 0.0545(4) 0.0580(4) -0.0354(3) 0.0070(3) -0.0080(3)
S2 0.0283(3) 0.0568(4) 0.0648(4) -0.0402(4) 0.0097(3) -0.0103(3)
O1 0.0678(12) 0.0264(8) 0.0363(9) -0.0119(7) 0.0031(8) -0.0206(8)
O2 0.0650(12) 0.0335(9) 0.0251(8) -0.0101(7) 0.0000(8) -0.0039(8)
O3 0.0622(11) 0.0270(8) 0.0286(8) -0.0043(7) 0.0008(8) -0.0172(8)
O4 0.0583(11) 0.0249(8) 0.0411(9) -0.0067(7) -0.0108(8) -0.0182(8)
N1 0.0438(12) 0.0323(10) 0.0311(10) -0.0101(8) 0.0063(9) -0.0051(9)
N2 0.0354(10) 0.0323(10) 0.0318(10) -0.0122(8) 0.0054(8) -0.0077(8)
N3 0.0337(10) 0.0320(10) 0.0306(10) -0.0107(8) 0.0030(8) -0.0082(8)
N4 0.0398(11) 0.0351(11) 0.0333(10) -0.0139(9) 0.0056(9) -0.0099(9)
C1 0.0327(11) 0.0254(10) 0.0278(10) -0.0093(9) -0.0012(9) -0.0069(9)
C2 0.0289(11) 0.0252(10) 0.0264(10) -0.0080(8) -0.0006(8) -0.0089(8)
C3 0.0311(11) 0.0246(10) 0.0233(10) -0.0054(8) 0.0010(8) -0.0089(8)
C4 0.0266(10) 0.0221(10) 0.0294(10) -0.0076(8) -0.0018(8) -0.0079(8)
C5 0.0325(11) 0.0290(11) 0.0315(11) -0.0137(9) -0.0008(9) -0.0103(9)
C6 0.0395(12) 0.0326(12) 0.0233(10) -0.0062(9) 0.0010(9) -0.0130(10)
C7 0.0393(12) 0.0235(10) 0.0278(11) -0.0038(8) -0.0007(9) -0.0127(9)
C8 0.0277(11) 0.0202(10) 0.0332(11) -0.0080(9) 0.0035(9) -0.0072(8)
C17 0.0347(12) 0.0383(13) 0.0321(12) -0.0128(10) 0.0030(10) -0.0029(10)
C18 0.0538(16) 0.0421(14) 0.0414(14) -0.0189(12) 0.0043(12) -0.0175(12)
C19 0.0421(14) 0.0474(15) 0.0484(15) -0.0218(12) 0.0044(12) -0.0174(12)
C20 0.0337(12) 0.0297(11) 0.0334(12) -0.0109(9) 0.0050(9) -0.0087(9)
C21 0.0318(12) 0.0476(15) 0.0480(15) -0.0225(12) 0.0002(11) -0.0079(11)
C22 0.0294(12) 0.0480(15) 0.0511(15) -0.0248(13) 0.0042(11) -0.0023(11)
C23 0.0292(11) 0.0318(12) 0.0367(12) -0.0111(10) 0.0056(9) -0.0057(9)
C24 0.0301(11) 0.0327(12) 0.0359(12) -0.0120(10) 0.0056(9) -0.0051(9)
C25 0.0291(12) 0.0534(16) 0.0444(14) -0.0224(12) 0.0058(11) -0.0056(11)
C26 0.0313(12) 0.0551(16) 0.0393(13) -0.0212(12) 0.0002(10) -0.0092(11)
C27 0.0325(12) 0.0310(11) 0.0309(11) -0.0096(9) 0.0021(9) -0.0051(9)
C28 0.0359(12) 0.0343(12) 0.0324(12) -0.0125(10) 0.0020(10) -0.0085(10)
C29 0.0423(14) 0.0365(13) 0.0432(14) -0.0122(11) 0.0068(11) -0.0162(11)
C30 0.0506(15) 0.0341(13) 0.0418(13) -0.0146(11) 0.0067(11) -0.0175(11)

loop_
_atom_type_symbol
_atom_type_description
_atom_type_scat_dispersion_real
_atom_type_scat_dispersion_imag
_atom_type_scat_source
C C 0.0033 0.0016 'International Tables Vol C Tables 4.2.6.8 and 6.1.1.4'
H H 0.0000 0.0000 'International Tables Vol C Tables 4.2.6.8 and 6.1.1.4'
Cd Cd -0.8075 1.2024 'International Tables Vol C Tables 4.2.6.8 and 6.1.1.4'
N N 0.0061 0.0033 'International Tables Vol C Tables 4.2.6.8 and 6.1.1.4'
O O 0.0106 0.0060 'International Tables Vol C Tables 4.2.6.8 and 6.1.1.4'
S S 0.1246 0.1234 'International Tables Vol C Tables 4.2.6.8 and 6.1.1.4'

loop_
_geom_angle_atom_site_label_1
_geom_angle_atom_site_label_2
_geom_angle_atom_site_label_3
_geom_angle
_geom_angle_site_symmetry_1
_geom_angle_site_symmetry_3
O1 Cd1 N4 96.74(7) . 1_644
O1 Cd1 O2 111.58(6) . 2_755
N4 Cd1 O2 90.32(7) 1_644 2_755
O1 Cd1 N1 85.95(7) . .
N4 Cd1 N1 169.71(7) 1_644 .
O2 Cd1 N1 79.47(7) 2_755 .
O1 Cd1 O3 146.26(6) . 1_545
N4 Cd1 O3 84.90(7) 1_644 1_545
O2 Cd1 O3 102.09(6) 2_755 1_545
N1 Cd1 O3 98.40(7) . 1_545
O1 Cd1 O4 92.20(6) . 1_545
N4 Cd1 O4 100.12(7) 1_644 1_545
O2 Cd1 O4 152.80(6) 2_755 1_545
N1 Cd1 O4 89.68(7) . 1_545
O3 Cd1 O4 54.60(5) 1_545 1_545
O1 Cd1 C8 119.13(6) . 1_545
N4 Cd1 C8 91.71(7) 1_644 1_545
O2 Cd1 C8 128.59(6) 2_755 1_545
N1 Cd1 C8 95.67(7) . 1_545
O3 Cd1 C8 27.35(6) 1_545 1_545
O4 Cd1 C8 27.29(6) 1_545 1_545
C20 S1 C23 91.29(11) . .
C27 S2 C24 91.19(11) . .
C1 O1 Cd1 120.40(15) . .
C1 O2 Cd1 142.05(17) . 2_755
C8 O3 Cd1 92.61(12) . 1_565
C8 O4 Cd1 89.70(13) . 1_565
C17 N1 C18 105.6(2) . .
C17 N1 Cd1 123.14(17) . .
C18 N1 Cd1 131.04(16) . .
C17 N2 C19 106.6(2) . .
C17 N2 C20 126.5(2) . .
C19 N2 C20 126.8(2) . .
C28 N3 C29 106.78(19) . .
C28 N3 C27 126.98(19) . .
C29 N3 C27 126.0(2) . .
C28 N4 C30 106.4(2) . .
C28 N4 Cd1 126.63(17) . 1_466
C30 N4 Cd1 126.94(16) . 1_466
O2 C1 O1 125.1(2) . .
O2 C1 C2 118.71(19) . .
O1 C1 C2 116.15(19) . .
C7 C2 C3 118.89(18) . .
C7 C2 C1 119.52(19) . .
C3 C2 C1 121.48(18) . .
C4 C3 C2 120.40(19) . .
C4 C3 H3 119.8 . .
C2 C3 H3 119.8 . .
C3 C4 C5 119.71(19) . .
C3 C4 C8 120.23(19) . .
C5 C4 C8 120.02(18) . .
C6 C5 C4 120.55(19) . .
C6 C5 H5 119.7 . .
C4 C5 H5 119.7 . .
C5 C6 C7 119.3(2) . .
C5 C6 H6 120.3 . .
C7 C6 H6 120.3 . .
C6 C7 C2 121.10(19) . .
C6 C7 H7 119.4 . .
C2 C7 H7 119.4 . .
O4 C8 O3 122.89(19) . .
O4 C8 C4 118.76(19) . .
O3 C8 C4 118.35(18) . .
O4 C8 Cd1 63.01(11) . 1_565
O3 C8 Cd1 60.04(11) . 1_565
C4 C8 Cd1 175.88(15) . 1_565
N1 C17 N2 111.7(2) . .
N1 C17 H17 124.2 . .
N2 C17 H17 124.2 . .
C19 C18 N1 110.5(2) . .
C19 C18 H18 124.8 . .
N1 C18 H18 124.8 . .
C18 C19 N2 105.6(2) . .
C18 C19 H19 127.2 . .
N2 C19 H19 127.2 . .
C21 C20 N2 128.2(2) . .
C21 C20 S1 112.03(18) . .
N2 C20 S1 119.78(17) . .
C20 C21 C22 112.6(2) . .
C20 C21 H21 123.7 . .
C22 C21 H21 123.7 . .
C23 C22 C21 113.6(2) . .
C23 C22 H22 123.2 . .
C21 C22 H22 123.2 . .
C22 C23 C24 129.4(2) . .
C22 C23 S1 110.52(17) . .
C24 C23 S1 120.05(18) . .
C25 C24 C23 130.8(2) . .
C25 C24 S2 110.80(18) . .
C23 C24 S2 118.40(18) . .
C24 C25 C26 113.5(2) . .
C24 C25 H25 123.2 . .
C26 C25 H25 123.2 . .
C27 C26 C25 112.0(2) . .
C27 C26 H26 124.0 . .
C25 C26 H26 124.0 . .
C26 C27 N3 127.5(2) . .
C26 C27 S2 112.52(18) . .
N3 C27 S2 119.97(17) . .
N4 C28 N3 110.8(2) . .
N4 C28 H28 124.6 . .
N3 C28 H28 124.6 . .
C30 C29 N3 106.5(2) . .
C30 C29 H29 126.8 . .
N3 C29 H29 126.8 . .
C29 C30 N4 109.6(2) . .
C29 C30 H30 125.2 . .
N4 C30 H30 125.2 . .

loop_
_geom_bond_atom_site_label_1
_geom_bond_atom_site_label_2
_geom_bond_distance
_geom_bond_site_symmetry_2
Cd1 O1 2.2615(15) .
Cd1 N4 2.300(2) 1_644
Cd1 O2 2.3062(17) 2_755
Cd1 N1 2.315(2) .
Cd1 O3 2.3641(15) 1_545
Cd1 O4 2.4291(17) 1_545
Cd1 C8 2.726(2) 1_545
S1 C20 1.729(2) .
S1 C23 1.731(2) .
S2 C27 1.717(2) .
S2 C24 1.733(2) .
O1 C1 1.261(3) .
O2 C1 1.245(3) .
O2 Cd1 2.3062(17) 2_755
O3 C8 1.254(3) .
O3 Cd1 2.3642(15) 1_565
O4 C8 1.250(2) .
O4 Cd1 2.4291(17) 1_565
N1 C17 1.309(3) .
N1 C18 1.368(3) .
N2 C17 1.352(3) .
N2 C19 1.382(3) .
N2 C20 1.410(3) .
N3 C28 1.362(3) .
N3 C29 1.379(3) .
N3 C27 1.420(3) .
N4 C28 1.313(3) .
N4 C30 1.378(3) .
N4 Cd1 2.300(2) 1_466
C1 C2 1.510(3) .
C2 C7 1.396(3) .
C2 C3 1.399(3) .
C3 C4 1.388(3) .
C3 H3 0.9300 .
C4 C5 1.396(3) .
C4 C8 1.511(3) .
C5 C6 1.387(3) .
C5 H5 0.9300 .
C6 C7 1.387(3) .
C6 H6 0.9300 .
C7 H7 0.9300 .
C8 Cd1 2.726(2) 1_565
C17 H17 0.9300 .
C18 C19 1.350(4) .
C18 H18 0.9300 .
C19 H19 0.9300 .
C20 C21 1.342(3) .
C21 C22 1.413(3) .
C21 H21 0.9300 .
C22 C23 1.363(3) .
C22 H22 0.9300 .
C23 C24 1.450(3) .
C24 C25 1.355(3) .
C25 C26 1.420(3) .
C25 H25 0.9300 .
C26 C27 1.348(3) .
C26 H26 0.9300 .
C28 H28 0.9300 .
C29 C30 1.349(3) .
C29 H29 0.9300 .
C30 H30 0.9300 .

loop_
_geom_torsion_atom_site_label_1
_geom_torsion_atom_site_label_2
_geom_torsion_atom_site_label_3
_geom_torsion_atom_site_label_4
_geom_torsion
_geom_torsion_site_symmetry_1
N4 Cd1 O1 C1 76.81(18) 1_644
O2 Cd1 O1 C1 -16.2(2) 2_755
N1 Cd1 O1 C1 -93.20(18) .
O3 Cd1 O1 C1 167.72(15) 1_545
O4 Cd1 O1 C1 177.28(18) 1_545
C8 Cd1 O1 C1 172.56(16) 1_545
O1 Cd1 N1 C17 -7.7(2) .
N4 Cd1 N1 C17 -113.2(4) 1_644
O2 Cd1 N1 C17 -120.5(2) 2_755
O3 Cd1 N1 C17 138.7(2) 1_545
O4 Cd1 N1 C17 84.6(2) 1_545
C8 Cd1 N1 C17 111.2(2) 1_545
O1 Cd1 N1 C18 165.8(2) .
N4 Cd1 N1 C18 60.2(5) 1_644
O2 Cd1 N1 C18 53.0(2) 2_755
O3 Cd1 N1 C18 -47.9(2) 1_545
O4 Cd1 N1 C18 -102.0(2) 1_545
C8 Cd1 N1 C18 -75.3(2) 1_545
Cd1 O2 C1 O1 105.0(3) 2_755
Cd1 O2 C1 C2 -74.2(3) 2_755
Cd1 O1 C1 O2 -28.4(3) .
Cd1 O1 C1 C2 150.84(15) .
O2 C1 C2 C7 -176.9(2) .
O1 C1 C2 C7 3.9(3) .
O2 C1 C2 C3 7.2(3) .
O1 C1 C2 C3 -172.1(2) .
C7 C2 C3 C4 -0.9(3) .
C1 C2 C3 C4 175.1(2) .
C2 C3 C4 C5 0.1(3) .
C2 C3 C4 C8 -177.49(19) .
C3 C4 C5 C6 0.6(3) .
C8 C4 C5 C6 178.3(2) .
C4 C5 C6 C7 -0.6(3) .
C5 C6 C7 C2 -0.2(3) .
C3 C2 C7 C6 0.9(3) .
C1 C2 C7 C6 -175.2(2) .
Cd1 O4 C8 O3 -4.6(2) 1_565
Cd1 O4 C8 C4 175.79(17) 1_565
Cd1 O3 C8 O4 4.7(2) 1_565
Cd1 O3 C8 C4 -175.66(16) 1_565
C3 C4 C8 O4 -155.4(2) .
C5 C4 C8 O4 26.9(3) .
C3 C4 C8 O3 25.0(3) .
C5 C4 C8 O3 -152.7(2) .
C18 N1 C17 N2 0.3(3) .
Cd1 N1 C17 N2 175.17(15) .
C19 N2 C17 N1 0.1(3) .
C20 N2 C17 N1 -178.5(2) .
C17 N1 C18 C19 -0.5(3) .
Cd1 N1 C18 C19 -174.87(18) .
N1 C18 C19 N2 0.6(3) .
C17 N2 C19 C18 -0.4(3) .
C20 N2 C19 C18 178.1(2) .
C17 N2 C20 C21 177.9(3) .
C19 N2 C20 C21 -0.3(4) .
C17 N2 C20 S1 -2.1(3) .
C19 N2 C20 S1 179.7(2) .
C23 S1 C20 C21 0.1(2) .
C23 S1 C20 N2 -180.0(2) .
N2 C20 C21 C22 179.6(3) .
S1 C20 C21 C22 -0.4(3) .
C20 C21 C22 C23 0.7(4) .
C21 C22 C23 C24 179.8(2) .
C21 C22 C23 S1 -0.6(3) .
C20 S1 C23 C22 0.3(2) .
C20 S1 C23 C24 179.98(19) .
C22 C23 C24 C25 -173.5(3) .
S1 C23 C24 C25 6.9(4) .
C22 C23 C24 S2 7.1(4) .
S1 C23 C24 S2 -172.47(14) .
C27 S2 C24 C25 0.2(2) .
C27 S2 C24 C23 179.71(19) .
C23 C24 C25 C26 -179.6(2) .
S2 C24 C25 C26 -0.2(3) .
C24 C25 C26 C27 0.1(4) .
C25 C26 C27 N3 -178.0(2) .
C25 C26 C27 S2 0.1(3) .
C28 N3 C27 C26 -159.8(3) .
C29 N3 C27 C26 25.9(4) .
C28 N3 C27 S2 22.2(3) .
C29 N3 C27 S2 -152.1(2) .
C24 S2 C27 C26 -0.2(2) .
C24 S2 C27 N3 178.1(2) .
C30 N4 C28 N3 -0.4(3) .
Cd1 N4 C28 N3 177.39(15) 1_466
C29 N3 C28 N4 0.7(3) .
C27 N3 C28 N4 -174.4(2) .
C28 N3 C29 C30 -0.8(3) .
C27 N3 C29 C30 174.4(2) .
N3 C29 C30 N4 0.5(3) .
C28 N4 C30 C29 -0.1(3) .
Cd1 N4 C30 C29 -177.88(18) 1_466
